data_7702915
loop_
_publ_author_name
'Payandeh GharibDoust, SeyedHosein'
'Heere, Michael'
'Nervi, Carlo'
'S\/orby, Magnus H'
'Hauback, Bj\/orn C'
'Jensen, Torben R.'

_publ_section_title
;
 Synthesis, structure, and polymorphic transitions of praseodymium(iii)
 and neodymium(iii) borohydride, Pr(BH<sub>4</sub>)<sub>3</sub> and
 Nd(BH<sub>4</sub>)<sub>3</sub>.
;
_journal_issue 25
_journal_name_full 'Dalton transactions (Cambridge, England : 2003)'
_journal_page_first 8307
_journal_page_last 8319
_journal_paper_doi 10.1039/c8dt00118a
_journal_volume 47
_journal_year 2018
_chemical_formula_iupac Pr(BD4)3
_chemical_formula_sum 'B3 D12 Pr'
_chemical_formula_weight 197.51
_space_group_IT_number 167
_space_group_name_Hall '-R 3 2"c'
_space_group_name_H-M_alt 'R -3 c :H'
_symmetry_cell_setting trigonal
_symmetry_space_group_name_Hall '-R 3 2"c'
_symmetry_space_group_name_H-M 'R -3 c :H'
_cell_angle_alpha 90.00000
_cell_angle_beta 90.00000
_cell_angle_gamma 120.00000
_cell_formula_units_Z 8
_cell_length_a 7.46787
_cell_length_b 7.46787
_cell_length_c 19.95542
_cell_measurement_temperature 463
_cell_volume 963.796
_computing_structure_refinement FULLPROF
_diffrn_radiation_type X-ray
_pd_meas_2theta_range_inc 0.010306
_pd_meas_2theta_range_max 34.59540
_pd_meas_2theta_range_min 0.00520
_pd_meas_number_of_points 3358
_pd_proc_2theta_range_inc 0.010306
_pd_proc_2theta_range_max 34.6067
_pd_proc_2theta_range_min 0.0165
_pd_proc_ls_prof_R_factor 4.4543
_pd_proc_ls_prof_wR_expected 0.1022
_pd_proc_ls_prof_wR_factor 6.9069
_pd_proc_wavelength 0.712900
_refine_ls_number_parameters 1
_refine_ls_number_reflns 115
_refine_ls_number_restraints 0
_refine_ls_R_I_factor 25.4290
_cod_data_source_file c8dt00118a6.cif
_cod_data_source_block R-3C
_cod_original_cell_volume 963.79523
_cod_original_sg_symbol_H-M 'R -3 c'
_cod_database_code 7702915
_publcif_datablock.id {45235a2d-79ea-41ed-a328-9bb1891c96d1}

_pd_proc_ls_prof_cr_factor 47.7431
_pd_proc_ls_prof_cwr_factor 39.1071
_pd_proc_ls_prof_cwr_expected 0.5789
_pd_proc_ls_prof_chi2 4563.1934
_pd_proc_ls_prof_echi2 5211.8384
_publcif_info_exptl_table_max_cols 4
_publcif_info_exptl_table_use_headnotes n

loop_
_symmetry_equiv_pos_as_xyz
x,y,z
-y,x-y,z
-x+y,-x,z
-y,-x,z+1/2
-x+y,y,z+1/2
x,x-y,z+1/2
-x,-y,-z
y,-x+y,-z
x-y,x,-z
y,x,-z+1/2
x-y,-y,-z+1/2
-x,-x+y,-z+1/2
x+2/3,y+1/3,z+1/3
-y+2/3,x-y+1/3,z+1/3
-x+y+2/3,-x+1/3,z+1/3
-y+2/3,-x+1/3,z+5/6
-x+y+2/3,y+1/3,z+5/6
x+2/3,x-y+1/3,z+5/6
-x+2/3,-y+1/3,-z+1/3
y+2/3,-x+y+1/3,-z+1/3
x-y+2/3,x+1/3,-z+1/3
y+2/3,x+1/3,-z+5/6
x-y+2/3,-y+1/3,-z+5/6
-x+2/3,-x+y+1/3,-z+5/6
x+1/3,y+2/3,z+2/3
-y+1/3,x-y+2/3,z+2/3
-x+y+1/3,-x+2/3,z+2/3
-y+1/3,-x+2/3,z+1/6
-x+y+1/3,y+2/3,z+1/6
x+1/3,x-y+2/3,z+1/6
-x+1/3,-y+2/3,-z+2/3
y+1/3,-x+y+2/3,-z+2/3
x-y+1/3,x+2/3,-z+2/3
y+1/3,x+2/3,-z+1/6
x-y+1/3,-y+2/3,-z+1/6
-x+1/3,-x+y+2/3,-z+1/6

loop_
_atom_site_label
_atom_site_fract_x
_atom_site_fract_y
_atom_site_fract_z
_atom_site_U_iso_or_equiv
_atom_site_occupancy
_atom_site_adp_type
_atom_site_type_symbol
Pr11 0.00000 0.00000 0.00000 0.12054 1.00000 Uiso Pr
B12 0.64050 0.00000 0.25000 0.06066 0.99998 Uiso B
D13 0.46890 0.85090 0.26970 0.06952 0.99998 Uiso D
D14 0.76820 0.06240 0.29590 0.06952 0.99998 Uiso D

loop_
_atom_type_symbol
_atom_type_scat_Cromer_Mann_a1
_atom_type_scat_Cromer_Mann_b1
_atom_type_scat_Cromer_Mann_a2
_atom_type_scat_Cromer_Mann_b2
_atom_type_scat_Cromer_Mann_a3
_atom_type_scat_Cromer_Mann_b3
_atom_type_scat_Cromer_Mann_a4
_atom_type_scat_Cromer_Mann_b4
_atom_type_scat_Cromer_Mann_c
_atom_type_scat_dispersion_real
_atom_type_scat_dispersion_imag
_atom_type_scat_source
pr 22.04400 2.77393 19.66970 0.22209 12.38560 16.76690 2.82428 143.64400 2.05830 -0.53000 2.84500 International_Tables_for_Crystallography_Vol.C(1991)_Tables_6.1.1.4_and_6.1.1.5
b 2.05450 23.21850 1.33260 1.02100 1.09790 60.34980 0.70680 0.14030 -0.19320 0.00000 0.00100 International_Tables_for_Crystallography_Vol.C(1991)_Tables_6.1.1.4_and_6.1.1.5
d 0.49300 10.51090 0.32291 26.12570 0.14019 3.14236 0.04081 57.79970 0.00304 0.00000 0.00000 International_Tables_for_Crystallography_Vol.C(1991)_Tables_6.1.1.4_and_6.1.1.5

loop_
_publcif_info_datablock.id
_publcif_info_datablock.publ_exptl
_publcif_info_datablock.publ_geom
_publcif_info_datablock.structure
{68be16b6-bd56-4c79-9fcf-09fa0ff86479} ? ? ?
{45235a2d-79ea-41ed-a328-9bb1891c96d1} y y y

loop_
_publcif_info_tables.block_id
_publcif_info_tables.reference_item
{68be16b6-bd56-4c79-9fcf-09fa0ff86479} '_publcif_info_datablock.publ_exptl'

loop_
_publcif_info_cif.paper_type
EX
